data_1553111
loop_
_publ_author_name
'Chen, Shanshan'
'Su, Yan'
'Han, Keli'
'Li, Xingwei'

_publ_section_title
;
 Mechanistic studies on C--C reductive coupling of five-coordinate Rh(iii)
 complexes
;
_journal_issue 7
_journal_name_full 'Organic Chemistry Frontiers'
_journal_page_first 783
_journal_paper_doi 10.1039/C5QO00049A
_journal_volume 2
_journal_year 2015
_chemical_formula_moiety 'C61 H49 N Rh, 2(C2 H6 O2), F6 P'
_chemical_formula_sum 'C65 H61 F6 N O2 P3 Rh'
_chemical_formula_weight 1197.97
_space_group_IT_number 2
_space_group_name_Hall '-P 1'
_space_group_name_H-M_alt 'P -1'
_symmetry_cell_setting triclinic
_symmetry_space_group_name_H-M 'P -1'
_atom_sites_solution_hydrogens geom
_atom_sites_solution_primary Patterson
_atom_sites_solution_secondary difmap
_audit_creation_method SHELXL-97
_audit_update_record
;
2014-06-15 deposited with the CCDC.
2015-04-29 downloaded from the CCDC.
;
_cell_angle_alpha 75.156(2)
_cell_angle_beta 79.856(2)
_cell_angle_gamma 69.201(2)
_cell_formula_units_Z 2
_cell_length_a 10.8319(4)
_cell_length_b 13.2288(4)
_cell_length_c 22.0889(8)
_cell_measurement_reflns_used 8456
_cell_measurement_temperature 173(2)
_cell_measurement_theta_max 0.00
_cell_measurement_theta_min 0.00
_cell_volume 2847.44(18)
_computing_cell_refinement 'Bruker SMART'
_computing_data_collection 'Bruker SMART'
_computing_data_reduction 'Bruker SAINT'
_computing_molecular_graphics 'Bruker SHELXTL'
_computing_publication_material 'Bruker SHELXTL'
_computing_structure_refinement 'SHELXL-97 (Sheldrick, 1997)'
_computing_structure_solution 'SHELXS-97 (Sheldrick, 1990)'
_diffrn_ambient_temperature 173(2)
_diffrn_measured_fraction_theta_full 0.998
_diffrn_measured_fraction_theta_max 0.998
_diffrn_measurement_device_type 'CCD area detector'
_diffrn_measurement_method 'phi and omega scans'
_diffrn_radiation_monochromator graphite
_diffrn_radiation_source 'fine-focus sealed tube'
_diffrn_radiation_type MoK\a
_diffrn_radiation_wavelength 0.71073
_diffrn_reflns_av_R_equivalents 0.0443
_diffrn_reflns_av_sigmaI/netI 0.0361
_diffrn_reflns_limit_h_max 13
_diffrn_reflns_limit_h_min -13
_diffrn_reflns_limit_k_max 15
_diffrn_reflns_limit_k_min -16
_diffrn_reflns_limit_l_max 26
_diffrn_reflns_limit_l_min -26
_diffrn_reflns_number 66048
_diffrn_reflns_theta_full 25.50
_diffrn_reflns_theta_max 25.50
_diffrn_reflns_theta_min 0.96
_exptl_absorpt_coefficient_mu 0.449
_exptl_absorpt_correction_T_max 0.9480
_exptl_absorpt_correction_T_min 0.8770
_exptl_absorpt_correction_type multi-scan
_exptl_absorpt_process_details sadabs
_exptl_crystal_colour brown
_exptl_crystal_density_diffrn 1.397
_exptl_crystal_density_meas 0
_exptl_crystal_density_method 'not measured'
_exptl_crystal_description block
_exptl_crystal_F_000 1236
_exptl_crystal_size_max 0.30
_exptl_crystal_size_mid 0.15
_exptl_crystal_size_min 0.12
_refine_diff_density_max 1.233
_refine_diff_density_min -1.349
_refine_diff_density_rms 0.152
_refine_ls_extinction_method none
_refine_ls_goodness_of_fit_ref 1.130
_refine_ls_hydrogen_treatment constr
_refine_ls_matrix_type full
_refine_ls_number_parameters 742
_refine_ls_number_reflns 10559
_refine_ls_number_restraints 117
_refine_ls_restrained_S_all 1.125
_refine_ls_R_factor_all 0.0711
_refine_ls_R_factor_gt 0.0586
_refine_ls_shift/su_max 0.001
_refine_ls_shift/su_mean 0.000
_refine_ls_structure_factor_coef Fsqd
_refine_ls_weighting_details 'calc w=1/[\s^2^(Fo^2^)+(0.0816P)^2^+10.3968P] where P=(Fo^2^+2Fc^2^)/3'
_refine_ls_weighting_scheme calc
_refine_ls_wR_factor_gt 0.1606
_refine_ls_wR_factor_ref 0.1810
_reflns_number_gt 8986
_reflns_number_total 10559
_reflns_threshold_expression >2sigma(I)
_cod_data_source_file c5qo00049a2.cif
_cod_data_source_block lxw43
_cod_depositor_comments
;
The following automatic conversions were performed:

data item '_symmetry_cell_setting' value 'Triclinic' was changed to
'triclinic' in accordance with the
/home/saulius/struct/COD-crude-data/automatic-downloads/DataCite-retrospective/RSC/depositions/lib/dictionaries/cif_core.dic
dictionary named 'cif_core.dic' version 2.4.2 last updated on
2011-04-26.

Automatic conversion script
Id: cif_fix_values 6909 2019-04-08 15:41:33Z antanas 
;
_cod_original_cell_volume 2847.44(17)
_cod_original_sg_symbol_H-M P-1
_cod_database_code 1553111

loop_
_symmetry_equiv_pos_as_xyz
'x, y, z'
'-x, -y, -z'

loop_
_atom_site_label
_atom_site_type_symbol
_atom_site_fract_x
_atom_site_fract_y
_atom_site_fract_z
_atom_site_U_iso_or_equiv
_atom_site_adp_type
_atom_site_occupancy
_atom_site_symmetry_multiplicity
_atom_site_calc_flag
_atom_site_refinement_flags
_atom_site_disorder_assembly
_atom_site_disorder_group
Rh1 Rh 0.96604(3) 0.66385(3) 0.732106(15) 0.02324(13) Uani 1 1 d . . .
C1 C 1.0771(5) 0.4282(4) 0.7828(2) 0.0348(11) Uani 1 1 d . . .
H1 H 1.1039 0.4344 0.7391 0.042 Uiso 1 1 calc R . .
C2 C 1.1156(5) 0.3233(4) 0.8222(3) 0.0428(12) Uani 1 1 d . . .
H2 H 1.1720 0.2606 0.8062 0.051 Uiso 1 1 calc R . .
C3 C 1.0700(6) 0.3136(5) 0.8840(3) 0.0486(14) Uani 1 1 d . . .
H3 H 1.0912 0.2428 0.9114 0.058 Uiso 1 1 calc R . .
C4 C 0.9917(5) 0.4077(5) 0.9075(2) 0.0413(12) Uani 1 1 d . . .
C5 C 0.9317(6) 0.4001(5) 0.9711(3) 0.0493(14) Uani 1 1 d . . .
H5 H 0.9504 0.3302 0.9993 0.059 Uiso 1 1 calc R . .
C6 C 0.8497(6) 0.4906(6) 0.9910(2) 0.0511(15) Uani 1 1 d . . .
H6 H 0.8038 0.4826 1.0318 0.061 Uiso 1 1 calc R . .
C7 C 0.8295(5) 0.5989(5) 0.9524(2) 0.0414(12) Uani 1 1 d . . .
C8 C 0.7502(6) 0.6936(6) 0.9766(3) 0.0521(15) Uani 1 1 d . . .
H8 H 0.7048 0.6843 1.0175 0.063 Uiso 1 1 calc R . .
C9 C 0.7378(6) 0.7977(6) 0.9425(3) 0.0539(15) Uani 1 1 d . . .
H9 H 0.6822 0.8604 0.9587 0.065 Uiso 1 1 calc R . .
C10 C 0.8085(5) 0.8108(5) 0.8829(2) 0.0445(13) Uani 1 1 d . . .
H10 H 0.8001 0.8836 0.8595 0.053 Uiso 1 1 calc R . .
C11 C 0.8900(5) 0.7221(4) 0.8567(2) 0.0331(10) Uani 1 1 d . . .
C12 C 0.8960(5) 0.6130(4) 0.8902(2) 0.0341(11) Uani 1 1 d . . .
C13 C 0.9665(4) 0.5130(4) 0.8663(2) 0.0305(10) Uani 1 1 d . . .
C14 C 0.9752(5) 0.7502(4) 0.7993(2) 0.0322(10) Uani 1 1 d . . .
H14 H 0.9525 0.8317 0.7825 0.039 Uiso 1 1 calc R . .
C15 C 1.1079(5) 0.6912(4) 0.7827(2) 0.0290(10) Uani 1 1 d . . .
H15 H 1.1451 0.6257 0.8166 0.035 Uiso 1 1 calc R . .
C16 C 1.2085(5) 0.7478(4) 0.7516(2) 0.0352(11) Uani 1 1 d . . .
H16A H 1.1647 0.8186 0.7234 0.042 Uiso 1 1 calc R . .
H16B H 1.2782 0.7005 0.7259 0.042 Uiso 1 1 calc R . .
C17 C 1.2725(5) 0.7704(5) 0.8021(2) 0.0380(11) Uani 1 1 d . . .
H17A H 1.3053 0.7009 0.8335 0.046 Uiso 1 1 calc R . .
H17B H 1.3496 0.7941 0.7817 0.046 Uiso 1 1 calc R . .
C18 C 1.1756(5) 0.8588(5) 0.8355(2) 0.0423(13) Uani 1 1 d . . .
C19 C 1.1294(7) 0.8343(6) 0.8980(3) 0.0583(17) Uani 1 1 d . . .
H19 H 1.1601 0.7602 0.9211 0.070 Uiso 1 1 calc R . .
C20 C 1.0389(9) 0.9152(8) 0.9282(3) 0.077(2) Uani 1 1 d . . .
H20 H 1.0087 0.8958 0.9713 0.093 Uiso 1 1 calc R . .
C21 C 0.9934(8) 1.0230(7) 0.8959(4) 0.072(2) Uani 1 1 d . . .
H21 H 0.9321 1.0788 0.9162 0.086 Uiso 1 1 calc R . .
C22 C 1.0381(8) 1.0483(7) 0.8339(3) 0.0682(19) Uani 1 1 d . . .
H22 H 1.0066 1.1225 0.8111 0.082 Uiso 1 1 calc R . .
C23 C 1.1271(6) 0.9693(6) 0.8038(3) 0.0558(16) Uani 1 1 d . . .
H23 H 1.1564 0.9899 0.7607 0.067 Uiso 1 1 calc R . .
C24 C 0.9552(4) 0.9376(3) 0.6560(2) 0.0260(9) Uani 1 1 d . . .
C25 C 0.8435(5) 0.9913(4) 0.6923(2) 0.0347(11) Uani 1 1 d . . .
H25 H 0.7808 0.9548 0.7118 0.042 Uiso 1 1 calc R . .
C26 C 0.8223(6) 1.0978(4) 0.7004(3) 0.0427(12) Uani 1 1 d . . .
H26 H 0.7441 1.1345 0.7238 0.051 Uiso 1 1 calc R . .
C27 C 0.9169(6) 1.1497(4) 0.6739(3) 0.0456(13) Uani 1 1 d . . .
H27 H 0.9044 1.2214 0.6799 0.055 Uiso 1 1 calc R . .
C28 C 1.0289(5) 1.0964(4) 0.6387(2) 0.0391(12) Uani 1 1 d . . .
H28 H 1.0936 1.1316 0.6210 0.047 Uiso 1 1 calc R . .
C29 C 1.0480(5) 0.9917(4) 0.6292(2) 0.0323(10) Uani 1 1 d . . .
H29 H 1.1246 0.9567 0.6043 0.039 Uiso 1 1 calc R . .
C30 C 1.1268(4) 0.7514(4) 0.5972(2) 0.0266(9) Uani 1 1 d . . .
C31 C 1.2197(5) 0.6513(4) 0.6217(2) 0.0299(10) Uani 1 1 d . . .
H31 H 1.2017 0.6121 0.6629 0.036 Uiso 1 1 calc R . .
C32 C 1.3380(5) 0.6077(4) 0.5869(2) 0.0344(11) Uani 1 1 d . . .
H32 H 1.3998 0.5386 0.6039 0.041 Uiso 1 1 calc R . .
C33 C 1.3658(5) 0.6654(4) 0.5271(2) 0.0387(11) Uani 1 1 d . . .
H33 H 1.4478 0.6368 0.5035 0.046 Uiso 1 1 calc R . .
C34 C 1.2740(5) 0.7649(4) 0.5017(2) 0.0367(11) Uani 1 1 d . . .
H34 H 1.2926 0.8041 0.4606 0.044 Uiso 1 1 calc R . .
C35 C 1.1550(5) 0.8072(4) 0.5364(2) 0.0331(10) Uani 1 1 d . . .
H35 H 1.0919 0.8749 0.5186 0.040 Uiso 1 1 calc R . .
C36 C 0.8521(4) 0.8400(4) 0.58439(19) 0.0251(9) Uani 1 1 d . . .
C37 C 0.7534(4) 0.9435(4) 0.5719(2) 0.0310(10) Uani 1 1 d . . .
H37 H 0.7426 0.9971 0.5957 0.037 Uiso 1 1 calc R . .
C38 C 0.6711(5) 0.9678(4) 0.5247(2) 0.0363(11) Uani 1 1 d . . .
H38 H 0.6060 1.0387 0.5157 0.044 Uiso 1 1 calc R . .
C39 C 0.6834(5) 0.8897(5) 0.4909(2) 0.0383(12) Uani 1 1 d . . .
H39 H 0.6261 0.9066 0.4591 0.046 Uiso 1 1 calc R . .
C40 C 0.7794(5) 0.7863(4) 0.5035(2) 0.0363(11) Uani 1 1 d . . .
H40 H 0.7869 0.7321 0.4808 0.044 Uiso 1 1 calc R . .
C41 C 0.8641(5) 0.7621(4) 0.5490(2) 0.0300(10) Uani 1 1 d . . .
H41 H 0.9312 0.6920 0.5564 0.036 Uiso 1 1 calc R . .
C42 C 0.6411(4) 0.7420(4) 0.6901(2) 0.0269(9) Uani 1 1 d . . .
C43 C 0.6130(5) 0.8285(4) 0.7217(2) 0.0315(10) Uani 1 1 d . . .
H43 H 0.6695 0.8223 0.7517 0.038 Uiso 1 1 calc R . .
C44 C 0.5038(5) 0.9224(4) 0.7095(2) 0.0387(12) Uani 1 1 d . . .
H44 H 0.4855 0.9802 0.7313 0.046 Uiso 1 1 calc R . .
C45 C 0.4213(5) 0.9325(4) 0.6657(2) 0.0406(12) Uani 1 1 d . . .
H45 H 0.3459 0.9968 0.6577 0.049 Uiso 1 1 calc R . .
C46 C 0.4483(5) 0.8491(4) 0.6335(2) 0.0387(12) Uani 1 1 d . . .
H46 H 0.3915 0.8565 0.6033 0.046 Uiso 1 1 calc R . .
C47 C 0.5586(4) 0.7539(4) 0.6450(2) 0.0296(10) Uani 1 1 d . . .
H47 H 0.5774 0.6974 0.6222 0.035 Uiso 1 1 calc R . .
C48 C 0.8182(4) 0.5328(4) 0.6541(2) 0.0277(9) Uani 1 1 d . . .
C49 C 0.9459(5) 0.4982(4) 0.6237(2) 0.0312(10) Uani 1 1 d . . .
H49 H 1.0141 0.5197 0.6330 0.037 Uiso 1 1 calc R . .
C50 C 0.9734(5) 0.4321(4) 0.5796(3) 0.0419(12) Uani 1 1 d . . .
H50 H 1.0603 0.4086 0.5591 0.050 Uiso 1 1 calc R . .
C51 C 0.8748(6) 0.4009(5) 0.5659(3) 0.0459(13) Uani 1 1 d . . .
H51 H 0.8933 0.3579 0.5349 0.055 Uiso 1 1 calc R . .
C52 C 0.7484(6) 0.4318(5) 0.5971(2) 0.0422(12) Uani 1 1 d . . .
H52 H 0.6809 0.4092 0.5879 0.051 Uiso 1 1 calc R . .
C53 C 0.7211(5) 0.4956(4) 0.6417(2) 0.0328(10) Uani 1 1 d . . .
H53 H 0.6357 0.5144 0.6641 0.039 Uiso 1 1 calc R . .
C54 C 0.7242(4) 0.5391(4) 0.7825(2) 0.0322(10) Uani 1 1 d . . .
C55 C 0.7734(5) 0.4229(4) 0.7938(2) 0.0406(12) Uani 1 1 d . . .
H55 H 0.8321 0.3867 0.7627 0.049 Uiso 1 1 calc R . .
C56 C 0.7362(6) 0.3618(5) 0.8501(3) 0.0523(15) Uani 1 1 d . . .
H56 H 0.7711 0.2833 0.8579 0.063 Uiso 1 1 calc R . .
C57 C 0.6496(6) 0.4126(5) 0.8950(3) 0.0508(15) Uani 1 1 d . . .
H57 H 0.6240 0.3696 0.9334 0.061 Uiso 1 1 calc R . .
C58 C 0.5996(6) 0.5271(5) 0.8840(3) 0.0477(14) Uani 1 1 d . . .
H58 H 0.5390 0.5627 0.9149 0.057 Uiso 1 1 calc R . .
C59 C 0.6377(5) 0.5897(5) 0.8284(2) 0.0385(11) Uani 1 1 d . . .
H59 H 0.6042 0.6681 0.8215 0.046 Uiso 1 1 calc R . .
C60 C 0.5634(7) 0.5551(7) 0.2307(3) 0.0626(18) Uani 1 1 d . . .
H60A H 0.5930 0.4759 0.2310 0.094 Uiso 1 1 calc R . .
H60B H 0.4669 0.5819 0.2401 0.094 Uiso 1 1 calc R . .
H60C H 0.6060 0.5674 0.2625 0.094 Uiso 1 1 calc R . .
C61 C 0.6006(6) 0.6160(6) 0.1675(3) 0.0515(14) Uani 1 1 d . . .
C62 C 0.5445(8) 0.7398(6) 0.1533(4) 0.071(2) Uani 1 1 d . . .
H62A H 0.5812 0.7691 0.1115 0.107 Uiso 1 1 calc R . .
H62B H 0.5679 0.7686 0.1849 0.107 Uiso 1 1 calc R . .
H62C H 0.4478 0.7626 0.1544 0.107 Uiso 1 1 calc R . .
C63 C 0.373(4) 0.866(2) 0.984(2) 0.128(16) Uani 0.449(17) 1 d PDU A 1
H63A H 0.4137 0.8493 1.0228 0.191 Uiso 0.449(17) 1 calc PR A 1
H63B H 0.4060 0.8002 0.9650 0.191 Uiso 0.449(17) 1 calc PR A 1
H63C H 0.2762 0.8858 0.9929 0.191 Uiso 0.449(17) 1 calc PR A 1
C64 C 0.4061(19) 0.958(2) 0.9394(12) 0.122(10) Uani 0.449(17) 1 d PDU A 1
C65 C 0.421(4) 0.976(4) 0.8701(15) 0.172(18) Uani 0.449(17) 1 d PDU A 1
H65A H 0.3353 0.9882 0.8553 0.257 Uiso 0.449(17) 1 calc PR A 1
H65B H 0.4870 0.9105 0.8571 0.257 Uiso 0.449(17) 1 calc PR A 1
H65C H 0.4493 1.0407 0.8519 0.257 Uiso 0.449(17) 1 calc PR A 1
O2 O 0.424(2) 1.0271(18) 0.9612(13) 0.182(13) Uani 0.449(17) 1 d PD A 1
C63A C 0.358(3) 0.8797(18) 0.9951(17) 0.109(11) Uani 0.551(17) 1 d PDU A 2
H63D H 0.3931 0.8931 1.0292 0.163 Uiso 0.551(17) 1 calc PR A 2
H63E H 0.4195 0.8130 0.9815 0.163 Uiso 0.551(17) 1 calc PR A 2
H63F H 0.2715 0.8696 1.0101 0.163 Uiso 0.551(17) 1 calc PR A 2
C64A C 0.3423(13) 0.9753(13) 0.9416(8) 0.073(5) Uani 0.551(17) 1 d PDU A 2
C65A C 0.415(2) 0.963(2) 0.8802(9) 0.088(7) Uani 0.551(17) 1 d PDU A 2
H65D H 0.3564 1.0065 0.8470 0.131 Uiso 0.551(17) 1 calc PR A 2
H65E H 0.4468 0.8849 0.8776 0.131 Uiso 0.551(17) 1 calc PR A 2
H65F H 0.4911 0.9894 0.8747 0.131 Uiso 0.551(17) 1 calc PR A 2
O2A O 0.2679(17) 1.0641(10) 0.9497(7) 0.133(7) Uani 0.551(17) 1 d PD A 2
F1 F 0.3493(5) 0.3355(4) 0.5769(2) 0.0781(12) Uani 1 1 d . . .
F2 F 0.2723(4) 0.2146(4) 0.6500(2) 0.0787(12) Uani 1 1 d . . .
F3 F 0.4252(6) 0.1940(4) 0.71285(19) 0.0874(14) Uani 1 1 d . . .
F4 F 0.4867(4) 0.1661(3) 0.6144(2) 0.0710(11) Uani 1 1 d . . .
F5 F 0.5024(3) 0.3171(3) 0.6381(2) 0.0643(10) Uani 1 1 d . . .
F6 F 0.2877(4) 0.3644(4) 0.6755(2) 0.0807(13) Uani 1 1 d . . .
N1 N 1.0044(4) 0.5205(3) 0.80363(17) 0.0261(8) Uani 1 1 d . . .
O1 O 0.6766(5) 0.5654(5) 0.1290(2) 0.0763(14) Uani 1 1 d . . .
P1 P 0.96828(11) 0.80129(9) 0.64462(5) 0.0238(2) Uani 1 1 d . . .
P2 P 0.78821(11) 0.62149(9) 0.71037(5) 0.0237(2) Uani 1 1 d . . .
P3 P 0.38773(14) 0.26518(12) 0.64527(7) 0.0405(3) Uani 1 1 d . . .

loop_
_atom_site_aniso_label
_atom_site_aniso_U_11
_atom_site_aniso_U_22
_atom_site_aniso_U_33
_atom_site_aniso_U_23
_atom_site_aniso_U_13
_atom_site_aniso_U_12
Rh1 0.01892(19) 0.0298(2) 0.01990(19) -0.00155(14) -0.00363(13) -0.00836(14)
C1 0.025(2) 0.035(3) 0.040(3) 0.000(2) -0.007(2) -0.008(2)
C2 0.033(3) 0.034(3) 0.054(3) -0.001(2) -0.010(2) -0.004(2)
C3 0.043(3) 0.041(3) 0.054(4) 0.014(3) -0.018(3) -0.015(3)
C4 0.035(3) 0.055(3) 0.033(3) 0.010(2) -0.014(2) -0.021(2)
C5 0.054(3) 0.058(4) 0.035(3) 0.017(3) -0.014(3) -0.030(3)
C6 0.050(3) 0.082(4) 0.022(3) 0.007(3) -0.005(2) -0.034(3)
C7 0.036(3) 0.066(4) 0.025(2) -0.004(2) -0.007(2) -0.022(3)
C8 0.042(3) 0.087(5) 0.028(3) -0.011(3) 0.004(2) -0.026(3)
C9 0.039(3) 0.079(4) 0.041(3) -0.025(3) 0.005(2) -0.010(3)
C10 0.035(3) 0.063(4) 0.032(3) -0.013(2) -0.003(2) -0.011(3)
C11 0.025(2) 0.050(3) 0.026(2) -0.008(2) -0.0078(19) -0.012(2)
C12 0.024(2) 0.054(3) 0.023(2) -0.002(2) -0.0077(18) -0.014(2)
C13 0.023(2) 0.040(3) 0.029(2) 0.004(2) -0.0079(18) -0.017(2)
C14 0.028(2) 0.044(3) 0.028(2) -0.013(2) -0.0030(19) -0.013(2)
C15 0.030(2) 0.030(2) 0.033(2) -0.0069(19) -0.0045(19) -0.0150(19)
C16 0.029(2) 0.048(3) 0.029(2) -0.002(2) -0.0047(19) -0.015(2)
C17 0.031(3) 0.051(3) 0.035(3) 0.000(2) -0.008(2) -0.021(2)
C18 0.045(3) 0.064(4) 0.035(3) -0.009(2) -0.008(2) -0.036(3)
C19 0.077(5) 0.074(4) 0.042(3) -0.010(3) 0.001(3) -0.050(4)
C20 0.097(6) 0.108(7) 0.045(4) -0.033(4) 0.016(4) -0.053(5)
C21 0.082(5) 0.081(5) 0.068(5) -0.040(4) 0.001(4) -0.032(4)
C22 0.070(5) 0.077(5) 0.061(4) -0.020(4) -0.015(4) -0.020(4)
C23 0.057(4) 0.082(5) 0.032(3) -0.008(3) -0.010(3) -0.027(3)
C24 0.026(2) 0.024(2) 0.027(2) -0.0036(17) -0.0050(18) -0.0074(18)
C25 0.030(2) 0.035(3) 0.037(3) -0.009(2) -0.001(2) -0.008(2)
C26 0.043(3) 0.035(3) 0.043(3) -0.013(2) -0.002(2) -0.002(2)
C27 0.062(4) 0.031(3) 0.042(3) -0.008(2) -0.006(3) -0.013(3)
C28 0.045(3) 0.034(3) 0.041(3) 0.001(2) -0.008(2) -0.021(2)
C29 0.028(2) 0.037(2) 0.028(2) 0.0015(19) -0.0043(19) -0.010(2)
C30 0.021(2) 0.033(2) 0.026(2) -0.0062(18) -0.0003(17) -0.0095(18)
C31 0.029(2) 0.033(2) 0.028(2) -0.0025(19) -0.0030(19) -0.0132(19)
C32 0.028(2) 0.030(2) 0.042(3) -0.011(2) -0.002(2) -0.0048(19)
C33 0.030(3) 0.051(3) 0.039(3) -0.018(2) 0.008(2) -0.016(2)
C34 0.042(3) 0.045(3) 0.028(2) -0.010(2) 0.009(2) -0.023(2)
C35 0.034(3) 0.032(2) 0.029(2) -0.0022(19) -0.001(2) -0.010(2)
C36 0.021(2) 0.030(2) 0.020(2) 0.0015(17) 0.0006(16) -0.0096(18)
C37 0.025(2) 0.030(2) 0.033(2) -0.0055(19) -0.0043(19) -0.0038(19)
C38 0.025(2) 0.037(3) 0.035(3) 0.000(2) -0.005(2) 0.000(2)
C39 0.027(2) 0.056(3) 0.025(2) -0.003(2) -0.0066(19) -0.008(2)
C40 0.035(3) 0.048(3) 0.025(2) -0.007(2) -0.001(2) -0.013(2)
C41 0.028(2) 0.034(2) 0.022(2) -0.0022(18) -0.0034(18) -0.0055(19)
C42 0.019(2) 0.032(2) 0.026(2) -0.0017(18) 0.0004(17) -0.0072(18)
C43 0.027(2) 0.035(2) 0.031(2) -0.006(2) 0.0012(19) -0.011(2)
C44 0.033(3) 0.035(3) 0.041(3) -0.007(2) 0.008(2) -0.009(2)
C45 0.026(2) 0.040(3) 0.037(3) 0.006(2) 0.003(2) -0.001(2)
C46 0.028(2) 0.047(3) 0.031(3) 0.005(2) -0.006(2) -0.008(2)
C47 0.027(2) 0.034(2) 0.027(2) -0.0004(19) -0.0035(18) -0.0126(19)
C48 0.027(2) 0.026(2) 0.026(2) -0.0059(18) -0.0050(18) -0.0015(18)
C49 0.025(2) 0.032(2) 0.034(2) -0.0022(19) -0.0042(19) -0.0089(19)
C50 0.038(3) 0.037(3) 0.042(3) -0.011(2) 0.007(2) -0.004(2)
C51 0.058(4) 0.045(3) 0.040(3) -0.018(2) 0.001(3) -0.019(3)
C52 0.048(3) 0.049(3) 0.039(3) -0.013(2) -0.005(2) -0.024(3)
C53 0.032(2) 0.037(3) 0.032(2) -0.006(2) -0.004(2) -0.015(2)
C54 0.022(2) 0.051(3) 0.023(2) 0.005(2) -0.0064(18) -0.019(2)
C55 0.038(3) 0.046(3) 0.037(3) 0.001(2) -0.012(2) -0.016(2)
C56 0.052(4) 0.052(3) 0.047(3) 0.010(3) -0.016(3) -0.018(3)
C57 0.055(4) 0.062(4) 0.038(3) 0.013(3) -0.011(3) -0.035(3)
C58 0.044(3) 0.073(4) 0.032(3) -0.008(3) 0.002(2) -0.029(3)
C59 0.032(3) 0.054(3) 0.029(2) -0.001(2) -0.003(2) -0.018(2)
C60 0.052(4) 0.095(5) 0.043(3) -0.006(3) -0.003(3) -0.033(4)
C61 0.048(3) 0.072(4) 0.043(3) -0.010(3) -0.007(3) -0.030(3)
C62 0.082(5) 0.075(5) 0.063(4) -0.004(4) -0.019(4) -0.036(4)
C63 0.074(19) 0.17(3) 0.10(2) 0.03(2) -0.017(17) -0.019(19)
C64 0.088(18) 0.16(2) 0.087(15) -0.052(14) 0.013(15) 0.004(16)
C65 0.14(3) 0.23(3) 0.08(2) -0.05(2) -0.010(19) 0.02(2)
O2 0.13(2) 0.151(19) 0.30(3) -0.14(2) -0.015(18) -0.031(15)
C63A 0.083(18) 0.113(17) 0.13(2) 0.022(15) -0.034(16) -0.052(15)
C64A 0.069(11) 0.076(9) 0.082(10) -0.033(8) -0.004(9) -0.022(8)
C65A 0.091(13) 0.126(15) 0.073(13) 0.004(11) -0.032(10) -0.074(13)
O2A 0.164(17) 0.087(9) 0.128(12) -0.048(8) -0.030(10) 0.008(9)
F1 0.092(3) 0.080(3) 0.064(3) -0.002(2) -0.022(2) -0.033(2)
F2 0.065(3) 0.085(3) 0.105(3) -0.034(3) 0.012(2) -0.047(2)
F3 0.144(4) 0.075(3) 0.049(2) -0.001(2) -0.024(3) -0.044(3)
F4 0.076(3) 0.055(2) 0.082(3) -0.037(2) 0.019(2) -0.0182(19)
F5 0.0424(19) 0.060(2) 0.100(3) -0.027(2) 0.0010(19) -0.0244(17)
F6 0.064(3) 0.075(3) 0.103(3) -0.051(3) 0.033(2) -0.020(2)
N1 0.0228(18) 0.0266(18) 0.0264(19) 0.0034(15) -0.0071(15) -0.0092(15)
O1 0.072(3) 0.104(4) 0.054(3) -0.023(3) 0.011(3) -0.034(3)
P1 0.0196(5) 0.0270(6) 0.0221(5) -0.0019(4) -0.0019(4) -0.0065(4)
P2 0.0200(5) 0.0279(6) 0.0219(5) -0.0034(4) -0.0037(4) -0.0066(4)
P3 0.0351(7) 0.0433(7) 0.0456(8) -0.0163(6) 0.0048(6) -0.0149(6)

loop_
_atom_type_symbol
_atom_type_description
_atom_type_scat_dispersion_real
_atom_type_scat_dispersion_imag
_atom_type_scat_source
C C 0.0033 0.0016 'International Tables Vol C Tables 4.2.6.8 and 6.1.1.4'
H H 0.0000 0.0000 'International Tables Vol C Tables 4.2.6.8 and 6.1.1.4'
N N 0.0061 0.0033 'International Tables Vol C Tables 4.2.6.8 and 6.1.1.4'
F F 0.0171 0.0103 'International Tables Vol C Tables 4.2.6.8 and 6.1.1.4'
P P 0.1023 0.0942 'International Tables Vol C Tables 4.2.6.8 and 6.1.1.4'
Rh Rh -1.1178 0.9187 'International Tables Vol C Tables 4.2.6.8 and 6.1.1.4'
O O 0.0106 0.0060 'International Tables Vol C Tables 4.2.6.8 and 6.1.1.4'

loop_
_geom_angle_atom_site_label_1
_geom_angle_atom_site_label_2
_geom_angle_atom_site_label_3
_geom_angle
N1 Rh1 C14 87.42(17)
N1 Rh1 C15 79.50(15)
C14 Rh1 C15 37.59(17)
N1 Rh1 P1 167.70(11)
C14 Rh1 P1 97.29(14)
C15 Rh1 P1 97.30(12)
N1 Rh1 P2 88.21(10)
C14 Rh1 P2 130.15(13)
C15 Rh1 P2 162.41(13)
P1 Rh1 P2 97.26(4)
N1 C1 C2 123.4(5)
C3 C2 C1 118.2(5)
C2 C3 C4 120.2(5)
C3 C4 C13 118.9(5)
C3 C4 C5 121.9(5)
C13 C4 C5 119.1(5)
C6 C5 C4 120.7(5)
C5 C6 C7 121.6(5)
C8 C7 C6 120.3(5)
C8 C7 C12 119.4(5)
C6 C7 C12 120.3(5)
C9 C8 C7 121.3(5)
C8 C9 C10 119.0(6)
C11 C10 C9 122.9(6)
C10 C11 C12 118.4(5)
C10 C11 C14 115.4(5)
C12 C11 C14 125.8(4)
C11 C12 C7 118.7(5)
C11 C12 C13 124.8(4)
C7 C12 C13 116.5(5)
N1 C13 C4 119.9(5)
N1 C13 C12 119.6(4)
C4 C13 C12 120.4(4)
C15 C14 C11 127.8(5)
C15 C14 Rh1 75.0(3)
C11 C14 Rh1 108.3(3)
C14 C15 C16 122.4(4)
C14 C15 Rh1 67.4(3)
C16 C15 Rh1 124.6(3)
C15 C16 C17 110.2(4)
C18 C17 C16 112.3(4)
C19 C18 C23 116.7(6)
C19 C18 C17 121.9(6)
C23 C18 C17 121.4(5)
C18 C19 C20 121.8(7)
C21 C20 C19 120.2(7)
C22 C21 C20 118.6(7)
C21 C22 C23 121.7(7)
C22 C23 C18 121.1(6)
C25 C24 C29 118.5(4)
C25 C24 P1 117.5(3)
C29 C24 P1 124.0(3)
C24 C25 C26 121.1(5)
C27 C26 C25 119.5(5)
C28 C27 C26 119.7(5)
C27 C28 C29 120.7(5)
C28 C29 C24 120.4(5)
C31 C30 C35 118.5(4)
C31 C30 P1 118.8(3)
C35 C30 P1 122.6(3)
C32 C31 C30 121.1(4)
C31 C32 C33 119.7(5)
C34 C33 C32 120.1(5)
C35 C34 C33 119.9(5)
C34 C35 C30 120.7(4)
C37 C36 C41 118.5(4)
C37 C36 P1 123.2(4)
C41 C36 P1 118.3(3)
C38 C37 C36 120.0(4)
C39 C38 C37 120.6(4)
C38 C39 C40 119.9(4)
C41 C40 C39 120.2(5)
C40 C41 C36 120.8(4)
C47 C42 C43 118.7(4)
C47 C42 P2 124.6(4)
C43 C42 P2 116.7(3)
C44 C43 C42 120.7(5)
C45 C44 C43 120.1(5)
C46 C45 C44 120.1(5)
C45 C46 C47 120.6(5)
C42 C47 C46 119.8(5)
C49 C48 C53 118.7(4)
C49 C48 P2 117.9(4)
C53 C48 P2 123.3(4)
C50 C49 C48 120.2(5)
C51 C50 C49 120.1(5)
C50 C51 C52 120.4(5)
C53 C52 C51 119.7(5)
C52 C53 C48 120.7(5)
C59 C54 C55 118.8(5)
C59 C54 P2 121.2(4)
C55 C54 P2 119.7(4)
C56 C55 C54 119.8(5)
C57 C56 C55 121.0(6)
C56 C57 C58 119.7(5)
C59 C58 C57 120.1(6)
C58 C59 C54 120.7(5)
O1 C61 C60 120.3(7)
O1 C61 C62 121.6(6)
C60 C61 C62 118.1(6)
O2 C64 C63 117.8(17)
O2 C64 C65 116.3(18)
C63 C64 C65 126(3)
O2A C64A C65A 120.5(14)
O2A C64A C63A 118.4(15)
C65A C64A C63A 121(2)
C1 N1 C13 118.9(4)
C1 N1 Rh1 113.5(3)
C13 N1 Rh1 127.6(3)
C24 P1 C30 107.0(2)
C24 P1 C36 101.4(2)
C30 P1 C36 99.9(2)
C24 P1 Rh1 118.14(15)
C30 P1 Rh1 106.74(15)
C36 P1 Rh1 121.57(14)
C48 P2 C42 107.9(2)
C48 P2 C54 101.0(2)
C42 P2 C54 102.5(2)
C48 P2 Rh1 119.03(15)
C42 P2 Rh1 114.39(15)
C54 P2 Rh1 109.96(14)
F3 P3 F5 91.9(3)
F3 P3 F6 90.5(3)
F5 P3 F6 89.9(2)
F3 P3 F4 90.0(3)
F5 P3 F4 90.5(2)
F6 P3 F4 179.3(3)
F3 P3 F2 90.1(3)
F5 P3 F2 178.0(3)
F6 P3 F2 90.6(2)
F4 P3 F2 89.0(2)
F3 P3 F1 179.1(3)
F5 P3 F1 88.9(2)
F6 P3 F1 90.0(3)
F4 P3 F1 89.5(2)
F2 P3 F1 89.2(3)

loop_
_geom_bond_atom_site_label_1
_geom_bond_atom_site_label_2
_geom_bond_distance
Rh1 N1 2.098(3)
Rh1 C14 2.127(5)
Rh1 C15 2.224(4)
Rh1 P1 2.2925(11)
Rh1 P2 2.3420(11)
C1 N1 1.342(6)
C1 C2 1.398(7)
C2 C3 1.357(8)
C3 C4 1.401(9)
C4 C13 1.418(7)
C4 C5 1.435(8)
C5 C6 1.338(9)
C6 C7 1.431(8)
C7 C8 1.419(9)
C7 C12 1.433(7)
C8 C9 1.362(9)
C9 C10 1.403(8)
C10 C11 1.387(7)
C11 C12 1.428(7)
C11 C14 1.478(7)
C12 C13 1.453(7)
C13 N1 1.361(6)
C14 C15 1.405(7)
C15 C16 1.508(6)
C16 C17 1.548(7)
C17 C18 1.521(8)
C18 C19 1.381(8)
C18 C23 1.401(9)
C19 C20 1.394(11)
C20 C21 1.375(11)
C21 C22 1.366(10)
C22 C23 1.371(10)
C24 C25 1.397(6)
C24 C29 1.399(6)
C24 P1 1.837(4)
C25 C26 1.398(7)
C26 C27 1.396(8)
C27 C28 1.384(8)
C28 C29 1.392(7)
C30 C31 1.391(6)
C30 C35 1.397(6)
C30 P1 1.843(4)
C31 C32 1.387(7)
C32 C33 1.387(7)
C33 C34 1.387(8)
C34 C35 1.386(7)
C36 C37 1.402(6)
C36 C41 1.404(7)
C36 P1 1.843(4)
C37 C38 1.391(7)
C38 C39 1.381(8)
C39 C40 1.388(7)
C40 C41 1.379(7)
C42 C47 1.395(6)
C42 C43 1.406(7)
C42 P2 1.834(4)
C43 C44 1.383(7)
C44 C45 1.381(8)
C45 C46 1.380(8)
C46 C47 1.398(7)
C48 C49 1.398(6)
C48 C53 1.400(7)
C48 P2 1.834(4)
C49 C50 1.395(7)
C50 C51 1.377(8)
C51 C52 1.390(8)
C52 C53 1.384(7)
C54 C59 1.386(7)
C54 C55 1.406(7)
C54 P2 1.861(5)
C55 C56 1.380(8)
C56 C57 1.372(9)
C57 C58 1.387(9)
C58 C59 1.382(7)
C60 C61 1.487(9)
C61 O1 1.227(8)
C61 C62 1.499(10)
C63 C64 1.471(17)
C64 O2 1.22(2)
C64 C65 1.478(17)
C63A C64A 1.475(17)
C64A O2A 1.202(16)
C64A C65A 1.462(15)
F1 P3 1.596(4)
F2 P3 1.592(4)
F3 P3 1.581(4)
F4 P3 1.592(4)
F5 P3 1.587(4)
F6 P3 1.590(4)
